data_2014439
loop_
_publ_author_name
'Goetz, Sandrine'
'Barreira Fontecha, Julia'
'McKee, Vickie'

_publ_section_title
;
 5,5'-Di-<i>tert</i>-butyl-2,2'-dihydroxy-3,3'-methanediyldibenzaldehyde
 and its allyl-protected dialcohol and dialdehyde precursors
;
_journal_issue 11
_journal_name_full 'Acta Crystallographica Section C'
_journal_page_first o776
_journal_page_last o780
_journal_paper_doi 10.1107/S010827010402089X
_journal_volume 60
_journal_year 2004
_chemical_formula_moiety 'C23 H28 O4'
_chemical_formula_sum 'C23 H28 O4'
_chemical_formula_weight 368.45
_chemical_name_systematic
;
 2,2'--Dihydroxy--5,5'--di--tert--butyl--3,3'--
methanediyldibenzaldehyde
;
_space_group_IT_number 15
_symmetry_cell_setting monoclinic
_symmetry_space_group_name_Hall '-C 2yc'
_symmetry_space_group_name_H-M 'C 1 2/c 1'
_atom_sites_solution_hydrogens geom
_atom_sites_solution_primary direct
_atom_sites_solution_secondary difmap
_audit_creation_method SHELXL-97
_cell_angle_alpha 90.00
_cell_angle_beta 120.6180(10)
_cell_angle_gamma 90.00
_cell_formula_units_Z 8
_cell_length_a 26.809(2)
_cell_length_b 8.4543(7)
_cell_length_c 21.3720(18)
_cell_measurement_reflns_used 3051
_cell_measurement_temperature 153(2)
_cell_measurement_theta_max 25.64
_cell_measurement_theta_min 2.61
_cell_volume 4168.7(6)
_computing_cell_refinement SMART
_computing_data_collection 'SMART (Bruker, 1998)'
_computing_data_reduction 'SAINT (Bruker, 1998)'
_computing_molecular_graphics SHELXTL
_computing_publication_material SHELXTL
_computing_structure_refinement SHELXTL
_computing_structure_solution 'SHELXTL (Sheldrick, 2001)'
_diffrn_ambient_temperature 153(2)
_diffrn_measured_fraction_theta_full 0.999
_diffrn_measured_fraction_theta_max 0.999
_diffrn_measurement_device_type 'Bruker SMART 1000 CCD area-detector'
_diffrn_measurement_method '\f and \w'
_diffrn_radiation_monochromator graphite
_diffrn_radiation_source 'normal-focus sealed tube'
_diffrn_radiation_type MoK\a
_diffrn_radiation_wavelength 0.71073
_diffrn_reflns_av_R_equivalents 0.0487
_diffrn_reflns_av_sigmaI/netI 0.0466
_diffrn_reflns_limit_h_max 31
_diffrn_reflns_limit_h_min -31
_diffrn_reflns_limit_k_max 10
_diffrn_reflns_limit_k_min -10
_diffrn_reflns_limit_l_max 25
_diffrn_reflns_limit_l_min -25
_diffrn_reflns_number 14739
_diffrn_reflns_theta_full 25.00
_diffrn_reflns_theta_max 25.00
_diffrn_reflns_theta_min 1.77
_diffrn_standards_decay_% 0
_diffrn_standards_interval_count 0
_diffrn_standards_number 0
_exptl_absorpt_coefficient_mu 0.079
_exptl_absorpt_correction_T_max 1.000
_exptl_absorpt_correction_T_min 0.919
_exptl_absorpt_correction_type multi-scan
_exptl_absorpt_process_details '(SADABS; Sheldrick, 2001)'
_exptl_crystal_colour 'light brown'
_exptl_crystal_density_diffrn 1.174
_exptl_crystal_density_method 'not measured'
_exptl_crystal_description tablet
_exptl_crystal_F_000 1584
_exptl_crystal_size_max 0.48
_exptl_crystal_size_mid 0.38
_exptl_crystal_size_min 0.16
_refine_diff_density_max 0.20
_refine_diff_density_min -0.18
_refine_ls_extinction_method none
_refine_ls_goodness_of_fit_ref 1.007
_refine_ls_hydrogen_treatment mixed
_refine_ls_matrix_type full
_refine_ls_number_parameters 251
_refine_ls_number_reflns 3668
_refine_ls_number_restraints 0
_refine_ls_restrained_S_all 1.007
_refine_ls_R_factor_all 0.0902
_refine_ls_R_factor_gt 0.0471
_refine_ls_shift/su_max 0.000
_refine_ls_shift/su_mean 0.000
_refine_ls_structure_factor_coef Fsqd
_refine_ls_weighting_details 'calc w=1/[\s^2^(Fo^2^)+(0.0393P)^2^+4.8718P] where P=(Fo^2^+2Fc^2^)/3'
_refine_ls_weighting_scheme calc
_refine_ls_wR_factor_gt 0.1053
_refine_ls_wR_factor_ref 0.1316
_reflns_number_gt 2235
_reflns_number_total 3668
_reflns_threshold_expression I>2\s(I)
_cod_data_source_file bm1580.cif
_cod_data_source_block IVb
_cod_depositor_comments
;
The following automatic conversions were performed:
'_symmetry_cell_setting' value 'Monoclinic' changed to 'monoclinic'
according to '/home/saulius/struct/CIF-dictionaries/cif_core.dic'
dictionary named 'cif_core.dic' version 2.4.1 from 2010-06-29.

Automatic conversion script
Id: cif_fix_enum 1527 2010-12-29 10:47:43Z saulius 

The following automatic conversions were performed:

'_symmetry_cell_setting' value 'Monoclinic' changed to 'monoclinic'
according to /home/saulius/struct/CIF-dictionaries/cif_core.dic
dictionary named 'cif_core.dic' version 2.4.1 from 2010-06-29.

Automatic conversion script
Id: cif_fix_values 1715 2011-07-08 13:25:40Z adriana 
;
_cod_original_sg_symbol_H-M 'C 2/c'
_cod_database_code 2014439
_cod_database_fobs_code 2014439

loop_
_symmetry_equiv_pos_as_xyz
'x, y, z'
'-x, y, -z+1/2'
'x+1/2, y+1/2, z'
'-x+1/2, y+1/2, -z+1/2'
'-x, -y, -z'
'x, -y, z-1/2'
'-x+1/2, -y+1/2, -z'
'x+1/2, -y+1/2, z-1/2'

loop_
_atom_site_label
_atom_site_fract_x
_atom_site_fract_y
_atom_site_fract_z
_atom_site_U_iso_or_equiv
_atom_site_adp_type
_atom_site_calc_flag
_atom_site_refinement_flags
_atom_site_occupancy
_atom_site_disorder_assembly
_atom_site_disorder_group
_atom_site_type_symbol
O1 0.12612(7) 0.3427(2) 0.17034(10) 0.0614(5) Uani d . 1 . . O
C1 0.07491(11) 0.3578(3) 0.12349(14) 0.0472(6) Uani d . 1 . . C
H1 0.0660 0.4217 0.0825 0.057 Uiso calc R 1 . . H
C2 0.02703(9) 0.2858(3) 0.12591(12) 0.0347(5) Uani d . 1 . . C
C3 0.03676(9) 0.1916(3) 0.18513(12) 0.0352(5) Uani d . 1 . . C
C4 -0.00989(10) 0.1207(3) 0.18602(12) 0.0338(5) Uani d . 1 . . C
C5 -0.06496(10) 0.1474(3) 0.12771(12) 0.0356(6) Uani d . 1 . . C
H5 -0.0966 0.0972 0.1278 0.043 Uiso calc R 1 . . H
C6 -0.07678(9) 0.2444(3) 0.06828(12) 0.0350(5) Uani d . 1 . . C
C7 -0.02974(9) 0.3110(3) 0.06866(12) 0.0367(6) Uani d . 1 . . C
H7 -0.0360 0.3757 0.0290 0.044 Uiso calc R 1 . . H
O2 0.09102(7) 0.1694(2) 0.24251(9) 0.0448(4) Uani d . 1 . . O
H2 0.1181(10) 0.220(3) 0.2342(13) 0.050 Uiso d . 1 . . H
C8 -0.13972(10) 0.2741(3) 0.00882(13) 0.0424(6) Uani d . 1 . . C
C9 -0.14402(11) 0.3823(3) -0.05135(13) 0.0528(7) Uani d . 1 . . C
H9A -0.1253 0.4838 -0.0302 0.079 Uiso calc R 1 . . H
H9B -0.1849 0.4002 -0.0877 0.079 Uiso calc R 1 . . H
H9C -0.1246 0.3321 -0.0746 0.079 Uiso calc R 1 . . H
C10 -0.16911(11) 0.1174(3) -0.02543(15) 0.0604(8) Uani d . 1 . . C
H10A -0.2094 0.1371 -0.0635 0.091 Uiso calc R 1 . . H
H10B -0.1684 0.0486 0.0119 0.091 Uiso calc R 1 . . H
H10C -0.1485 0.0659 -0.0468 0.091 Uiso calc R 1 . . H
C11 -0.17152(10) 0.3556(3) 0.04259(14) 0.0526(7) Uani d . 1 . . C
H11A -0.1524 0.4562 0.0645 0.079 Uiso calc R 1 . . H
H11B -0.1707 0.2872 0.0801 0.079 Uiso calc R 1 . . H
H11C -0.2118 0.3757 0.0048 0.079 Uiso calc R 1 . . H
C12 0.0000 0.0212(4) 0.2500 0.0396(8) Uani d S 1 . . C
H12A -0.0341 -0.0477 0.2350 0.048 Uiso calc PR 0.50 . . H
H12B 0.0341 -0.0477 0.2650 0.048 Uiso calc PR 0.50 . . H
O3 0.04622(7) 0.8544(2) 0.48082(9) 0.0523(5) Uani d . 1 . . O
C13 -0.00570(11) 0.8664(3) 0.43552(13) 0.0432(6) Uani d . 1 . . C
H13 -0.0284 0.9321 0.4475 0.052 Uiso calc R 1 . . H
C14 -0.03482(9) 0.7891(3) 0.36593(12) 0.0342(5) Uani d . 1 . . C
C15 -0.00390(9) 0.6939(3) 0.34339(12) 0.0326(5) Uani d . 1 . . C
C16 -0.03278(9) 0.6202(2) 0.27591(12) 0.0315(5) Uani d . 1 . . C
C17 -0.09193(9) 0.6446(3) 0.23255(12) 0.0342(5) Uani d . 1 . . C
H17 -0.1117 0.5928 0.1868 0.041 Uiso calc R 1 . . H
C18 -0.12444(9) 0.7414(3) 0.25209(12) 0.0348(5) Uani d . 1 . . C
C19 -0.09454(9) 0.8120(3) 0.31941(12) 0.0358(5) Uani d . 1 . . C
H19 -0.1149 0.8782 0.3348 0.043 Uiso calc R 1 . . H
O4 0.05409(7) 0.6738(2) 0.38596(9) 0.0417(4) Uani d . 1 . . O
H4 0.0659(10) 0.725(3) 0.4270(13) 0.050 Uiso d . 1 . . H
C20 -0.18896(10) 0.7661(3) 0.19921(13) 0.0430(6) Uani d . 1 . . C
C21 -0.19675(12) 0.8506(4) 0.13167(15) 0.0688(9) Uani d . 1 . . C
H21A -0.1772 0.9535 0.1456 0.103 Uiso calc R 1 . . H
H21B -0.2382 0.8663 0.0971 0.103 Uiso calc R 1 . . H
H21C -0.1799 0.7863 0.1090 0.103 Uiso calc R 1 . . H
C22 -0.21941(11) 0.6067(4) 0.17775(18) 0.0700(9) Uani d . 1 . . C
H22A -0.2609 0.6227 0.1437 0.105 Uiso calc R 1 . . H
H22B -0.2140 0.5522 0.2213 0.105 Uiso calc R 1 . . H
H22C -0.2030 0.5424 0.1545 0.105 Uiso calc R 1 . . H
C23 -0.21703(11) 0.8669(4) 0.23221(16) 0.0645(8) Uani d . 1 . . C
H23A -0.1979 0.9703 0.2461 0.097 Uiso calc R 1 . . H
H23B -0.2130 0.8137 0.2753 0.097 Uiso calc R 1 . . H
H23C -0.2582 0.8814 0.1964 0.097 Uiso calc R 1 . . H
C24 0.0000 0.5208(4) 0.2500 0.0362(8) Uani d S 1 . . C
H24A 0.0277 0.4518 0.2902 0.043 Uiso calc PR 0.50 . . H
H24B -0.0277 0.4518 0.2098 0.043 Uiso calc PR 0.50 . . H

loop_
_atom_site_aniso_label
_atom_site_aniso_U_11
_atom_site_aniso_U_22
_atom_site_aniso_U_33
_atom_site_aniso_U_12
_atom_site_aniso_U_13
_atom_site_aniso_U_23
O1 0.0376(11) 0.0847(15) 0.0625(12) -0.0085(10) 0.0259(10) -0.0015(11)
C1 0.0446(16) 0.0551(17) 0.0491(15) -0.0064(13) 0.0290(14) -0.0014(13)
C2 0.0363(13) 0.0363(13) 0.0377(13) -0.0013(10) 0.0234(11) -0.0038(10)
C3 0.0356(13) 0.0336(13) 0.0373(13) 0.0014(10) 0.0193(11) -0.0060(11)
C4 0.0412(14) 0.0278(12) 0.0365(13) -0.0002(10) 0.0227(11) -0.0057(10)
C5 0.0376(13) 0.0333(13) 0.0411(14) -0.0068(10) 0.0238(12) -0.0078(11)
C6 0.0371(13) 0.0377(13) 0.0334(13) -0.0020(10) 0.0202(11) -0.0052(10)
C7 0.0405(14) 0.0394(14) 0.0353(13) 0.0013(11) 0.0230(12) -0.0003(11)
O2 0.0366(10) 0.0507(11) 0.0447(10) 0.0028(8) 0.0189(8) 0.0008(8)
C8 0.0352(13) 0.0547(16) 0.0392(14) -0.0014(12) 0.0203(11) -0.0043(12)
C9 0.0445(15) 0.072(2) 0.0403(15) 0.0080(14) 0.0204(12) 0.0077(14)
C10 0.0465(16) 0.068(2) 0.0548(17) -0.0080(14) 0.0174(14) -0.0129(15)
C11 0.0404(15) 0.0721(19) 0.0497(16) 0.0072(13) 0.0262(13) 0.0012(14)
C12 0.049(2) 0.0293(18) 0.042(2) 0.000 0.0250(17) 0.000
O3 0.0485(11) 0.0675(13) 0.0395(10) -0.0082(9) 0.0214(9) -0.0079(9)
C13 0.0490(16) 0.0464(15) 0.0411(14) -0.0042(12) 0.0280(13) -0.0036(12)
C14 0.0397(13) 0.0352(13) 0.0329(12) -0.0042(10) 0.0223(11) 0.0003(10)
C15 0.0332(13) 0.0332(13) 0.0363(13) -0.0021(10) 0.0214(11) 0.0048(10)
C16 0.0379(13) 0.0267(12) 0.0373(13) -0.0019(10) 0.0246(11) 0.0015(10)
C17 0.0386(13) 0.0309(13) 0.0389(13) -0.0076(10) 0.0239(11) -0.0026(10)
C18 0.0345(13) 0.0361(13) 0.0393(13) -0.0040(10) 0.0228(11) -0.0004(11)
C19 0.0398(13) 0.0332(13) 0.0429(14) -0.0011(10) 0.0273(12) -0.0003(11)
O4 0.0357(9) 0.0492(11) 0.0382(9) 0.0016(8) 0.0175(8) 0.0007(8)
C20 0.0340(13) 0.0520(16) 0.0455(14) -0.0022(11) 0.0221(12) -0.0032(12)
C21 0.0496(17) 0.097(2) 0.0554(18) 0.0130(16) 0.0237(15) 0.0161(17)
C22 0.0390(16) 0.071(2) 0.093(2) -0.0143(15) 0.0291(16) -0.0139(18)
C23 0.0382(15) 0.085(2) 0.070(2) 0.0089(15) 0.0274(14) -0.0112(17)
C24 0.0411(19) 0.0281(17) 0.046(2) 0.000 0.0270(16) 0.000

loop_
_atom_type_symbol
_atom_type_description
_atom_type_scat_dispersion_real
_atom_type_scat_dispersion_imag
_atom_type_scat_source
C C 0.0033 0.0016 'International Tables Vol C Tables 4.2.6.8 and 6.1.1.4'
H H 0.0000 0.0000 'International Tables Vol C Tables 4.2.6.8 and 6.1.1.4'
O O 0.0106 0.0060 'International Tables Vol C Tables 4.2.6.8 and 6.1.1.4'

loop_
_geom_angle_atom_site_label_1
_geom_angle_atom_site_label_2
_geom_angle_atom_site_label_3
_geom_angle_site_symmetry_1
_geom_angle
O1 C1 C2 . 124.9(2)
O1 C1 H1 . 117.5
C2 C1 H1 . 117.5
C7 C2 C3 . 119.6(2)
C7 C2 C1 . 119.6(2)
C3 C2 C1 . 120.7(2)
O2 C3 C4 . 119.0(2)
O2 C3 C2 . 121.0(2)
C4 C3 C2 . 120.0(2)
C5 C4 C3 . 118.1(2)
C5 C4 C12 . 121.46(18)
C3 C4 C12 . 120.42(18)
C4 C5 C6 . 123.8(2)
C4 C5 H5 . 118.1
C6 C5 H5 . 118.1
C7 C6 C5 . 116.6(2)
C7 C6 C8 . 123.9(2)
C5 C6 C8 . 119.5(2)
C6 C7 C2 . 121.8(2)
C6 C7 H7 . 119.1
C2 C7 H7 . 119.1
C3 O2 H2 . 110.1(15)
C10 C8 C6 . 109.8(2)
C10 C8 C11 . 110.0(2)
C6 C8 C11 . 108.98(19)
C10 C8 C9 . 108.4(2)
C6 C8 C9 . 111.98(19)
C11 C8 C9 . 107.7(2)
C8 C9 H9A . 109.5
C8 C9 H9B . 109.5
H9A C9 H9B . 109.5
C8 C9 H9C . 109.5
H9A C9 H9C . 109.5
H9B C9 H9C . 109.5
C8 C10 H10A . 109.5
C8 C10 H10B . 109.5
H10A C10 H10B . 109.5
C8 C10 H10C . 109.5
H10A C10 H10C . 109.5
H10B C10 H10C . 109.5
C8 C11 H11A . 109.5
C8 C11 H11B . 109.5
H11A C11 H11B . 109.5
C8 C11 H11C . 109.5
H11A C11 H11C . 109.5
H11B C11 H11C . 109.5
C4 C12 C4 2 112.3(3)
C4 C12 H12A 2 109.2
C4 C12 H12A . 109.2
C4 C12 H12B 2 109.2
C4 C12 H12B . 109.2
H12A C12 H12B . 107.9
O3 C13 C14 . 125.3(2)
O3 C13 H13 . 117.4
C14 C13 H13 . 117.4
C19 C14 C15 . 119.7(2)
C19 C14 C13 . 119.5(2)
C15 C14 C13 . 120.7(2)
O4 C15 C16 . 118.93(19)
O4 C15 C14 . 121.2(2)
C16 C15 C14 . 119.9(2)
C17 C16 C15 . 118.1(2)
C17 C16 C24 . 121.28(18)
C15 C16 C24 . 120.63(18)
C16 C17 C18 . 124.1(2)
C16 C17 H17 . 118.0
C18 C17 H17 . 118.0
C19 C18 C17 . 116.4(2)
C19 C18 C20 . 123.5(2)
C17 C18 C20 . 120.1(2)
C18 C19 C14 . 121.8(2)
C18 C19 H19 . 119.1
C14 C19 H19 . 119.1
C15 O4 H4 . 108.5(16)
C22 C20 C18 . 109.5(2)
C22 C20 C23 . 108.6(2)
C18 C20 C23 . 112.0(2)
C22 C20 C21 . 109.6(2)
C18 C20 C21 . 108.81(19)
C23 C20 C21 . 108.3(2)
C20 C21 H21A . 109.5
C20 C21 H21B . 109.5
H21A C21 H21B . 109.5
C20 C21 H21C . 109.5
H21A C21 H21C . 109.5
H21B C21 H21C . 109.5
C20 C22 H22A . 109.5
C20 C22 H22B . 109.5
H22A C22 H22B . 109.5
C20 C22 H22C . 109.5
H22A C22 H22C . 109.5
H22B C22 H22C . 109.5
C20 C23 H23A . 109.5
C20 C23 H23B . 109.5
H23A C23 H23B . 109.5
C20 C23 H23C . 109.5
H23A C23 H23C . 109.5
H23B C23 H23C . 109.5
C16 C24 C16 2 112.4(2)
C16 C24 H24A 2 109.1
C16 C24 H24A . 109.1
C16 C24 H24B 2 109.1
C16 C24 H24B . 109.1
H24A C24 H24B . 107.9

loop_
_geom_bond_atom_site_label_1
_geom_bond_atom_site_label_2
_geom_bond_site_symmetry_2
_geom_bond_distance
_geom_bond_publ_flag
O1 C1 . 1.226(3) ?
C1 C2 . 1.445(3) ?
C1 H1 . 0.9500 ?
C2 C7 . 1.401(3) ?
C2 C3 . 1.403(3) ?
C3 O2 . 1.356(3) ?
C3 C4 . 1.396(3) ?
C4 C5 . 1.382(3) ?
C4 C12 . 1.509(3) ?
C5 C6 . 1.406(3) ?
C5 H5 . 0.9500 ?
C6 C7 . 1.377(3) ?
C6 C8 . 1.530(3) ?
C7 H7 . 0.9500 ?
O2 H2 . 0.94(2) ?
C8 C10 . 1.524(4) ?
C8 C11 . 1.533(3) ?
C8 C9 . 1.534(3) ?
C9 H9A . 0.9800 ?
C9 H9B . 0.9800 ?
C9 H9C . 0.9800 ?
C10 H10A . 0.9800 ?
C10 H10B . 0.9800 ?
C10 H10C . 0.9800 ?
C11 H11A . 0.9800 ?
C11 H11B . 0.9800 ?
C11 H11C . 0.9800 ?
C12 C4 2 1.509(3) ?
C12 H12A . 0.9900 ?
C12 H12B . 0.9900 ?
O3 C13 . 1.230(3) ?
C13 C14 . 1.437(3) ?
C13 H13 . 0.9500 ?
C14 C19 . 1.403(3) ?
C14 C15 . 1.405(3) ?
C15 O4 . 1.354(3) ?
C15 C16 . 1.389(3) ?
C16 C17 . 1.385(3) ?
C16 C24 . 1.510(3) ?
C17 C18 . 1.405(3) ?
C17 H17 . 0.9500 ?
C18 C19 . 1.377(3) ?
C18 C20 . 1.524(3) ?
C19 H19 . 0.9500 ?
O4 H4 . 0.88(2) ?
C20 C22 . 1.520(4) ?
C20 C23 . 1.527(3) ?
C20 C21 . 1.526(4) ?
C21 H21A . 0.9800 ?
C21 H21B . 0.9800 ?
C21 H21C . 0.9800 ?
C22 H22A . 0.9800 ?
C22 H22B . 0.9800 ?
C22 H22C . 0.9800 ?
C23 H23A . 0.9800 ?
C23 H23B . 0.9800 ?
C23 H23C . 0.9800 ?
C24 C16 2 1.510(3) ?
C24 H24A . 0.9900 ?
C24 H24B . 0.9900 ?

loop_
_geom_hbond_atom_site_label_D
_geom_hbond_atom_site_label_H
_geom_hbond_atom_site_label_A
_geom_hbond_site_symmetry_A
_geom_hbond_distance_DH
_geom_hbond_distance_HA
_geom_hbond_distance_DA
_geom_hbond_angle_DHA
O2 H2 O1 . 0.94(2) 1.81(2) 2.625(3) 144(2)
O4 H4 O3 . 0.88(2) 1.85(2) 2.631(2) 147(2)
C13 H13 O3 5_576 0.95 2.57 3.454(3) 156

loop_
_geom_torsion_atom_site_label_1
_geom_torsion_atom_site_label_2
_geom_torsion_atom_site_label_3
_geom_torsion_atom_site_label_4
_geom_torsion_site_symmetry_4
_geom_torsion
O1 C1 C2 C7 . -179.5(2)
O1 C1 C2 C3 . 0.8(4)
C7 C2 C3 O2 . -177.7(2)
C1 C2 C3 O2 . 2.0(3)
C7 C2 C3 C4 . 1.4(3)
C1 C2 C3 C4 . -178.9(2)
O2 C3 C4 C5 . 178.70(19)
C2 C3 C4 C5 . -0.4(3)
O2 C3 C4 C12 . 0.1(3)
C2 C3 C4 C12 . -179.0(2)
C3 C4 C5 C6 . -1.4(3)
C12 C4 C5 C6 . 177.2(2)
C4 C5 C6 C7 . 2.1(3)
C4 C5 C6 C8 . -176.2(2)
C5 C6 C7 C2 . -1.1(3)
C8 C6 C7 C2 . 177.2(2)
C3 C2 C7 C6 . -0.6(3)
C1 C2 C7 C6 . 179.7(2)
C7 C6 C8 C10 . 122.3(2)
C5 C6 C8 C10 . -59.5(3)
C7 C6 C8 C11 . -117.2(2)
C5 C6 C8 C11 . 61.0(3)
C7 C6 C8 C9 . 1.8(3)
C5 C6 C8 C9 . -180.0(2)
C5 C4 C12 C4 2 -100.4(2)
C3 C4 C12 C4 2 78.14(18)
O3 C13 C14 C19 . 179.5(2)
O3 C13 C14 C15 . -2.0(4)
C19 C14 C15 O4 . 177.66(19)
C13 C14 C15 O4 . -0.8(3)
C19 C14 C15 C16 . -1.4(3)
C13 C14 C15 C16 . -179.9(2)
O4 C15 C16 C17 . -178.75(19)
C14 C15 C16 C17 . 0.4(3)
O4 C15 C16 C24 . -0.7(3)
C14 C15 C16 C24 . 178.5(2)
C15 C16 C17 C18 . 1.0(3)
C24 C16 C17 C18 . -177.0(2)
C16 C17 C18 C19 . -1.3(3)
C16 C17 C18 C20 . 177.5(2)
C17 C18 C19 C14 . 0.1(3)
C20 C18 C19 C14 . -178.6(2)
C15 C14 C19 C18 . 1.2(3)
C13 C14 C19 C18 . 179.7(2)
C19 C18 C20 C22 . -125.2(3)
C17 C18 C20 C22 . 56.1(3)
C19 C18 C20 C23 . -4.6(3)
C17 C18 C20 C23 . 176.7(2)
C19 C18 C20 C21 . 115.0(3)
C17 C18 C20 C21 . -63.7(3)
C17 C16 C24 C16 2 101.4(2)
C15 C16 C24 C16 2 -76.67(18)
